data_4124765
loop_
_publ_author_name
'Kriegel, Benjamin M.'
'Bergman, Robert G.'
'Arnold, John'

_publ_section_title
;
 Nitrene Metathesis and Catalytic Nitrene Transfer Promoted by Niobium
 Bis(imido) Complexes.
;
_journal_issue 1
_journal_name_full 'Journal of the American Chemical Society'
_journal_page_first 52
_journal_page_last 55
_journal_paper_doi 10.1021/jacs.5b11287
_journal_volume 138
_journal_year 2016
_chemical_formula_sum 'C45 H66 N5 Nb O'
_chemical_formula_weight 785.93
_chemical_name_common bmkxr36
_chemical_name_systematic
; 
 ? 
;
_space_group_crystal_system monoclinic
_space_group_IT_number 14
_space_group_name_Hall '-P 2yn'
_space_group_name_H-M_alt 'P 1 21/n 1'
_symmetry_space_group_name_Hall '-P 2yn'
_symmetry_space_group_name_H-M 'P 1 21/n 1'
_atom_sites_solution_hydrogens geom
_atom_sites_solution_primary iterative
_atom_sites_solution_secondary difmap
_audit_creation_method SHELXL-2014
_cell_angle_alpha 90
_cell_angle_beta 100.794(2)
_cell_angle_gamma 90
_cell_formula_units_Z 4
_cell_length_a 18.8907(10)
_cell_length_b 11.1261(6)
_cell_length_c 21.1544(11)
_cell_measurement_reflns_used 9495
_cell_measurement_temperature 100(2)
_cell_measurement_theta_max 25.37
_cell_measurement_theta_min 2.66
_cell_volume 4367.6(4)
_computing_cell_refinement 'Bruker SAINT'
_computing_data_collection 'Bruker APEX2'
_computing_data_reduction 'Bruker SAINT'
_computing_molecular_graphics ORTEP-32
_computing_publication_material WinGX
_computing_structure_refinement 'SHELXL-2014 (Sheldrick, 2014)'
_computing_structure_solution 'SHELXS-97 (Sheldrick 2008)'
_diffrn_ambient_temperature 100(2)
_diffrn_detector_area_resol_mean 8.366
_diffrn_measured_fraction_theta_full 0.996
_diffrn_measured_fraction_theta_max 0.993
_diffrn_measurement_device_type 'Bruker APEX-II CCD'
_diffrn_measurement_method 'phi and omega scans'
_diffrn_radiation_type MoK\a
_diffrn_radiation_wavelength 0.71073
_diffrn_reflns_av_R_equivalents 0.0359
_diffrn_reflns_av_unetI/netI 0.0212
_diffrn_reflns_laue_measured_fraction_full 0.996
_diffrn_reflns_laue_measured_fraction_max 0.993
_diffrn_reflns_limit_h_max 22
_diffrn_reflns_limit_h_min -22
_diffrn_reflns_limit_k_max 13
_diffrn_reflns_limit_k_min -13
_diffrn_reflns_limit_l_max 24
_diffrn_reflns_limit_l_min -25
_diffrn_reflns_number 74082
_diffrn_reflns_point_group_measured_fraction_full 0.996
_diffrn_reflns_point_group_measured_fraction_max 0.993
_diffrn_reflns_theta_full 25.000
_diffrn_reflns_theta_max 25.378
_diffrn_reflns_theta_min 1.327
_diffrn_source 'microfocus sealed tube'
_exptl_absorpt_coefficient_mu 0.313
_exptl_absorpt_correction_T_max 0.7452
_exptl_absorpt_correction_T_min 0.7001
_exptl_absorpt_correction_type multi-scan
_exptl_absorpt_process_details SADABS
_exptl_crystal_colour orange
_exptl_crystal_density_diffrn 1.195
_exptl_crystal_description block
_exptl_crystal_F_000 1680
_exptl_crystal_size_max 0.100
_exptl_crystal_size_mid 0.100
_exptl_crystal_size_min 0.080
_refine_diff_density_max 0.382
_refine_diff_density_min -0.327
_refine_diff_density_rms 0.050
_refine_ls_extinction_method none
_refine_ls_goodness_of_fit_ref 1.068
_refine_ls_hydrogen_treatment constr
_refine_ls_matrix_type full
_refine_ls_number_parameters 486
_refine_ls_number_reflns 7978
_refine_ls_number_restraints 0
_refine_ls_restrained_S_all 1.068
_refine_ls_R_factor_all 0.0299
_refine_ls_R_factor_gt 0.0257
_refine_ls_shift/su_max 0.002
_refine_ls_shift/su_mean 0.000
_refine_ls_structure_factor_coef Fsqd
_refine_ls_weighting_details 'w=1/[\s^2^(Fo^2^)+(0.0214P)^2^+3.9966P] where P=(Fo^2^+2Fc^2^)/3'
_refine_ls_weighting_scheme calc
_refine_ls_wR_factor_gt 0.0622
_refine_ls_wR_factor_ref 0.0644
_reflns_Friedel_coverage 0.000
_reflns_number_gt 7205
_reflns_number_total 7978
_reflns_threshold_expression 'I > 2\s(I)'
_cod_data_source_file bmkxr36.cif
_cod_data_source_block shelx
_cod_depositor_comments 'Adding full bibliography for 4124762--4124769.cif.'
_cod_database_code 4124765
_shelx_space_group_comment
; 
The symmetry employed for this shelxl refinement is uniquely defined 
by the following loop, which should always be used as a source of 
symmetry information in preference to the above space-group names. 
They are only intended as comments. 
;
_shelx_estimated_absorpt_t_min 0.969
_shelx_estimated_absorpt_t_max 0.975
_shelxl_version_number 2014-3

loop_
_space_group_symop_operation_xyz
'x, y, z'
'-x+1/2, y+1/2, -z+1/2'
'-x, -y, -z'
'x-1/2, -y-1/2, z-1/2'

loop_
_atom_site_label
_atom_site_type_symbol
_atom_site_fract_x
_atom_site_fract_y
_atom_site_fract_z
_atom_site_U_iso_or_equiv
_atom_site_adp_type
_atom_site_occupancy
_atom_site_site_symmetry_order
_atom_site_calc_flag
_atom_site_refinement_flags_posn
_atom_site_refinement_flags_adp
Nb Nb 0.48263(2) 0.83277(2) 0.27539(2) 0.00917(5) Uani 1 1 d . .
O1 O 0.28898(7) 0.58338(13) 0.51381(6) 0.0272(3) Uani 1 1 d . .
N1 N 0.48260(7) 1.03063(12) 0.24693(6) 0.0115(3) Uani 1 1 d . .
N3 N 0.53446(7) 0.69952(13) 0.26744(7) 0.0157(3) Uani 1 1 d . .
N5 N 0.63680(8) 0.89622(13) 0.38410(7) 0.0173(3) Uani 1 1 d . .
N2 N 0.40720(7) 0.81730(12) 0.18300(6) 0.0109(3) Uani 1 1 d . .
N4 N 0.42622(8) 0.81151(13) 0.33546(7) 0.0162(3) Uani 1 1 d . .
C2 C 0.36808(9) 1.02418(15) 0.17346(8) 0.0147(4) Uani 1 1 d . .
H2 H 0.3273 1.0729 0.1578 0.018 Uiso 1 1 calc R U
C18 C 0.54167(9) 1.10630(14) 0.27671(8) 0.0119(3) Uani 1 1 d . .
C7 C 0.35175(9) 0.61501(15) 0.16718(8) 0.0136(3) Uani 1 1 d . .
C23 C 0.60240(9) 1.11601(15) 0.24774(8) 0.0155(4) Uani 1 1 d . .
C1 C 0.42735(9) 1.08449(15) 0.20950(8) 0.0125(3) Uani 1 1 d . .
C20 C 0.59921(9) 1.23073(15) 0.36436(8) 0.0163(4) Uani 1 1 d . .
H20 H 0.5988 1.2699 0.4042 0.020 Uiso 1 1 calc R U
C4 C 0.29759(10) 0.87210(17) 0.10447(9) 0.0227(4) Uani 1 1 d . .
H4A H 0.3149 0.8593 0.0641 0.034 Uiso 1 1 calc R U
H4B H 0.2629 0.9385 0.0991 0.034 Uiso 1 1 calc R U
H4C H 0.2742 0.7987 0.1159 0.034 Uiso 1 1 calc R U
C38 C 0.28437(9) 0.72797(16) 0.42591(8) 0.0192(4) Uani 1 1 d . .
H38 H 0.2354 0.7473 0.4259 0.023 Uiso 1 1 calc R U
C34 C 0.39276(9) 0.75737(16) 0.38097(8) 0.0148(4) Uani 1 1 d . .
C37 C 0.31975(10) 0.64454(16) 0.46880(8) 0.0189(4) Uani 1 1 d . .
C19 C 0.53888(9) 1.16501(15) 0.33523(8) 0.0135(3) Uani 1 1 d . .
C6 C 0.39976(9) 0.70139(15) 0.15138(8) 0.0123(3) Uani 1 1 d . .
C24 C 0.47337(9) 1.15933(16) 0.36763(8) 0.0168(4) Uani 1 1 d . .
H24 H 0.4336 1.1182 0.3376 0.020 Uiso 1 1 calc R U
C11 C 0.44197(9) 0.67730(15) 0.10445(8) 0.0157(4) Uani 1 1 d . .
C3 C 0.36060(9) 0.90270(15) 0.15739(8) 0.0134(3) Uani 1 1 d . .
C12 C 0.30984(9) 0.63294(16) 0.22127(8) 0.0164(4) Uani 1 1 d . .
H12 H 0.3222 0.7141 0.2405 0.020 Uiso 1 1 calc R U
C5 C 0.42725(10) 1.21977(15) 0.20128(9) 0.0193(4) Uani 1 1 d . .
H5A H 0.4325 1.2584 0.2435 0.029 Uiso 1 1 calc R U
H5B H 0.3817 1.2450 0.1743 0.029 Uiso 1 1 calc R U
H5C H 0.4674 1.2434 0.1806 0.029 Uiso 1 1 calc R U
C30 C 0.57760(9) 0.59120(16) 0.27865(9) 0.0191(4) Uani 1 1 d . .
C8 C 0.34393(9) 0.50740(16) 0.13263(8) 0.0166(4) Uani 1 1 d . .
H8 H 0.3115 0.4482 0.1427 0.020 Uiso 1 1 calc R U
C39 C 0.32095(9) 0.78362(16) 0.38266(8) 0.0180(4) Uani 1 1 d . .
H39 H 0.2963 0.8412 0.3534 0.022 Uiso 1 1 calc R U
C29 C 0.63252(12) 1.1364(2) 0.13638(10) 0.0312(5) Uani 1 1 d . .
H29A H 0.6034 1.2099 0.1311 0.047 Uiso 1 1 calc R U
H29B H 0.6283 1.0957 0.0948 0.047 Uiso 1 1 calc R U
H29C H 0.6831 1.1572 0.1526 0.047 Uiso 1 1 calc R U
C22 C 0.66103(9) 1.18366(16) 0.27865(9) 0.0178(4) Uani 1 1 d . .
H22 H 0.7025 1.1910 0.2596 0.021 Uiso 1 1 calc R U
C43 C 0.76235(10) 0.9462(2) 0.39210(10) 0.0317(5) Uani 1 1 d . .
H43A H 0.7654 0.8855 0.3591 0.048 Uiso 1 1 calc R U
H43B H 0.8090 0.9527 0.4213 0.048 Uiso 1 1 calc R U
H43C H 0.7496 1.0240 0.3714 0.048 Uiso 1 1 calc R U
C21 C 0.65954(9) 1.23996(16) 0.33648(9) 0.0184(4) Uani 1 1 d . .
H21 H 0.7000 1.2851 0.3572 0.022 Uiso 1 1 calc R U
C17 C 0.56232(12) 0.7020(2) 0.06885(12) 0.0415(6) Uani 1 1 d . .
H17A H 0.5459 0.6745 0.0245 0.062 Uiso 1 1 calc R U
H17B H 0.5785 0.6329 0.0965 0.062 Uiso 1 1 calc R U
H17C H 0.6024 0.7586 0.0703 0.062 Uiso 1 1 calc R U
C36 C 0.39163(10) 0.61749(18) 0.46868(9) 0.0219(4) Uani 1 1 d . .
H36 H 0.4161 0.5601 0.4982 0.026 Uiso 1 1 calc R U
C26 C 0.44708(10) 1.28536(17) 0.38177(9) 0.0231(4) Uani 1 1 d . .
H26A H 0.4845 1.3260 0.4128 0.035 Uiso 1 1 calc R U
H26B H 0.4031 1.2785 0.3998 0.035 Uiso 1 1 calc R U
H26C H 0.4369 1.3320 0.3418 0.035 Uiso 1 1 calc R U
C15 C 0.50026(10) 0.76453(17) 0.09265(9) 0.0227(4) Uani 1 1 d . .
H15 H 0.5211 0.8013 0.1352 0.027 Uiso 1 1 calc R U
C42 C 0.70486(10) 0.90942(17) 0.43003(9) 0.0225(4) Uani 1 1 d . .
C27 C 0.60562(10) 1.05285(17) 0.18446(9) 0.0201(4) Uani 1 1 d . .
H27 H 0.5557 1.0267 0.1650 0.024 Uiso 1 1 calc R U
C9 C 0.38210(9) 0.48485(16) 0.08425(9) 0.0193(4) Uani 1 1 d . .
H9 H 0.3747 0.4122 0.0603 0.023 Uiso 1 1 calc R U
C10 C 0.43126(9) 0.56909(16) 0.07087(8) 0.0185(4) Uani 1 1 d . .
H10 H 0.4582 0.5528 0.0382 0.022 Uiso 1 1 calc R U
C13 C 0.22792(9) 0.62810(19) 0.19755(10) 0.0253(4) Uani 1 1 d . .
H13A H 0.2139 0.6877 0.1634 0.038 Uiso 1 1 calc R U
H13B H 0.2034 0.6458 0.2334 0.038 Uiso 1 1 calc R U
H13C H 0.2142 0.5477 0.1807 0.038 Uiso 1 1 calc R U
C35 C 0.42752(9) 0.67373(17) 0.42581(8) 0.0200(4) Uani 1 1 d . .
H35 H 0.4768 0.6554 0.4267 0.024 Uiso 1 1 calc R U
C41 C 0.58352(9) 0.88516(15) 0.34810(8) 0.0149(4) Uani 1 1 d . .
C33 C 0.58482(12) 0.55504(18) 0.35010(10) 0.0318(5) Uani 1 1 d . .
H33A H 0.6033 0.6234 0.3775 0.048 Uiso 1 1 calc R U
H33B H 0.6183 0.4872 0.3594 0.048 Uiso 1 1 calc R U
H33C H 0.5375 0.5316 0.3586 0.048 Uiso 1 1 calc R U
C14 C 0.33261(10) 0.53891(17) 0.27402(9) 0.0219(4) Uani 1 1 d . .
H14A H 0.3214 0.4584 0.2562 0.033 Uiso 1 1 calc R U
H14B H 0.3064 0.5528 0.3092 0.033 Uiso 1 1 calc R U
H14C H 0.3845 0.5454 0.2904 0.033 Uiso 1 1 calc R U
C31 C 0.54050(11) 0.49038(17) 0.23636(10) 0.0273(4) Uani 1 1 d . .
H31A H 0.4919 0.4783 0.2452 0.041 Uiso 1 1 calc R U
H31B H 0.5683 0.4161 0.2456 0.041 Uiso 1 1 calc R U
H31C H 0.5374 0.5118 0.1910 0.041 Uiso 1 1 calc R U
C25 C 0.48914(11) 1.08672(18) 0.43035(9) 0.0248(4) Uani 1 1 d . .
H25A H 0.5017 1.0040 0.4209 0.037 Uiso 1 1 calc R U
H25B H 0.4463 1.0862 0.4503 0.037 Uiso 1 1 calc R U
H25C H 0.5295 1.1235 0.4599 0.037 Uiso 1 1 calc R U
C40 C 0.21716(11) 0.6165(2) 0.51812(10) 0.0336(5) Uani 1 1 d . .
H40A H 0.2155 0.7025 0.5277 0.050 Uiso 1 1 calc R U
H40B H 0.2016 0.5703 0.5525 0.050 Uiso 1 1 calc R U
H40C H 0.1850 0.5994 0.4771 0.050 Uiso 1 1 calc R U
C28 C 0.65286(11) 0.94051(17) 0.19671(9) 0.0254(4) Uani 1 1 d . .
H28A H 0.7018 0.9636 0.2172 0.038 Uiso 1 1 calc R U
H28B H 0.6542 0.9003 0.1557 0.038 Uiso 1 1 calc R U
H28C H 0.6328 0.8856 0.2250 0.038 Uiso 1 1 calc R U
C32 C 0.65227(11) 0.6156(2) 0.26398(12) 0.0357(5) Uani 1 1 d . .
H32A H 0.6479 0.6384 0.2187 0.054 Uiso 1 1 calc R U
H32B H 0.6819 0.5430 0.2725 0.054 Uiso 1 1 calc R U
H32C H 0.6751 0.6812 0.2914 0.054 Uiso 1 1 calc R U
C45 C 0.69369(11) 1.0059(2) 0.47850(10) 0.0339(5) Uani 1 1 d . .
H45A H 0.6813 1.0822 0.4560 0.051 Uiso 1 1 calc R U
H45B H 0.7381 1.0158 0.5104 0.051 Uiso 1 1 calc R U
H45C H 0.6544 0.9817 0.5002 0.051 Uiso 1 1 calc R U
C16 C 0.47179(14) 0.8673(2) 0.04799(12) 0.0458(6) Uani 1 1 d . .
H16A H 0.4482 0.8350 0.0062 0.069 Uiso 1 1 calc R U
H16B H 0.5119 0.9194 0.0420 0.069 Uiso 1 1 calc R U
H16C H 0.4369 0.9140 0.0668 0.069 Uiso 1 1 calc R U
C44 C 0.72265(12) 0.7880(2) 0.46220(11) 0.0396(6) Uani 1 1 d . .
H44A H 0.6843 0.7648 0.4852 0.059 Uiso 1 1 calc R U
H44B H 0.7685 0.7934 0.4927 0.059 Uiso 1 1 calc R U
H44C H 0.7267 0.7274 0.4294 0.059 Uiso 1 1 calc R U

loop_
_atom_site_aniso_label
_atom_site_aniso_U_11
_atom_site_aniso_U_22
_atom_site_aniso_U_33
_atom_site_aniso_U_23
_atom_site_aniso_U_13
_atom_site_aniso_U_12
Nb 0.00830(8) 0.00771(8) 0.01108(8) 0.00092(6) 0.00071(6) -0.00039(6)
O1 0.0298(7) 0.0347(8) 0.0194(7) 0.0018(6) 0.0105(6) -0.0109(6)
N1 0.0114(7) 0.0102(7) 0.0125(7) -0.0003(5) 0.0014(5) -0.0015(5)
N3 0.0121(7) 0.0114(7) 0.0214(8) -0.0020(6) -0.0024(6) 0.0001(6)
N5 0.0163(8) 0.0153(8) 0.0180(8) 0.0010(6) -0.0025(7) 0.0000(6)
N2 0.0108(7) 0.0098(7) 0.0118(7) -0.0008(5) 0.0014(5) -0.0009(5)
N4 0.0135(7) 0.0200(8) 0.0144(7) -0.0006(6) 0.0007(6) -0.0042(6)
C2 0.0140(8) 0.0131(9) 0.0157(8) 0.0023(7) -0.0012(7) 0.0037(7)
C18 0.0125(8) 0.0078(8) 0.0139(8) 0.0028(6) -0.0012(7) 0.0002(6)
C7 0.0094(8) 0.0128(8) 0.0173(9) -0.0006(7) -0.0010(7) 0.0011(7)
C23 0.0162(8) 0.0125(8) 0.0171(9) 0.0020(7) 0.0011(7) 0.0000(7)
C1 0.0162(8) 0.0099(8) 0.0118(8) 0.0007(6) 0.0037(7) 0.0005(7)
C20 0.0187(9) 0.0125(9) 0.0162(9) -0.0022(7) -0.0007(7) 0.0007(7)
C4 0.0231(10) 0.0145(9) 0.0252(10) -0.0010(8) -0.0092(8) 0.0006(8)
C38 0.0162(9) 0.0216(10) 0.0214(9) -0.0053(8) 0.0078(7) -0.0010(7)
C34 0.0166(8) 0.0157(9) 0.0124(8) -0.0034(7) 0.0036(7) -0.0043(7)
C37 0.0243(9) 0.0213(10) 0.0128(8) -0.0051(7) 0.0076(7) -0.0097(8)
C19 0.0146(8) 0.0094(8) 0.0155(8) 0.0029(7) 0.0004(7) 0.0009(7)
C6 0.0118(8) 0.0102(8) 0.0133(8) -0.0006(6) -0.0022(7) 0.0011(6)
C24 0.0162(8) 0.0169(9) 0.0172(9) -0.0033(7) 0.0029(7) -0.0013(7)
C11 0.0174(9) 0.0145(9) 0.0149(8) -0.0006(7) 0.0020(7) -0.0007(7)
C3 0.0129(8) 0.0143(9) 0.0121(8) 0.0014(7) 0.0003(7) -0.0009(7)
C12 0.0142(8) 0.0131(9) 0.0229(9) -0.0020(7) 0.0057(7) -0.0017(7)
C5 0.0218(9) 0.0112(9) 0.0218(9) 0.0018(7) -0.0033(8) 0.0000(7)
C30 0.0138(8) 0.0129(9) 0.0289(10) -0.0009(7) -0.0003(7) 0.0028(7)
C8 0.0121(8) 0.0130(9) 0.0239(9) -0.0026(7) 0.0014(7) -0.0029(7)
C39 0.0190(9) 0.0168(9) 0.0188(9) -0.0001(7) 0.0047(7) 0.0013(7)
C29 0.0385(12) 0.0342(12) 0.0229(10) 0.0015(9) 0.0111(9) -0.0019(10)
C22 0.0126(8) 0.0175(9) 0.0236(9) 0.0030(7) 0.0039(7) -0.0010(7)
C43 0.0173(10) 0.0349(12) 0.0395(12) 0.0033(10) -0.0031(9) 0.0000(9)
C21 0.0137(8) 0.0142(9) 0.0246(10) -0.0008(7) -0.0033(7) -0.0028(7)
C17 0.0348(12) 0.0410(14) 0.0565(15) -0.0160(12) 0.0286(11) -0.0171(11)
C36 0.0238(10) 0.0249(10) 0.0160(9) 0.0039(8) 0.0008(8) -0.0008(8)
C26 0.0200(9) 0.0225(10) 0.0270(10) -0.0048(8) 0.0045(8) 0.0024(8)
C15 0.0297(10) 0.0209(10) 0.0209(9) -0.0052(8) 0.0138(8) -0.0083(8)
C42 0.0154(9) 0.0244(10) 0.0227(10) 0.0024(8) -0.0091(8) -0.0015(8)
C27 0.0167(9) 0.0250(10) 0.0195(9) -0.0038(8) 0.0056(7) -0.0049(8)
C9 0.0189(9) 0.0147(9) 0.0228(9) -0.0086(7) 0.0002(7) -0.0010(7)
C10 0.0185(9) 0.0204(10) 0.0167(9) -0.0042(7) 0.0032(7) 0.0014(7)
C13 0.0152(9) 0.0288(11) 0.0334(11) 0.0014(9) 0.0084(8) 0.0014(8)
C35 0.0134(8) 0.0277(10) 0.0184(9) 0.0015(8) 0.0018(7) 0.0006(8)
C41 0.0181(9) 0.0097(8) 0.0170(9) 0.0009(7) 0.0038(8) 0.0007(7)
C33 0.0422(12) 0.0175(10) 0.0321(11) 0.0013(9) -0.0022(10) 0.0074(9)
C14 0.0244(10) 0.0197(10) 0.0227(10) 0.0010(8) 0.0072(8) -0.0004(8)
C31 0.0261(10) 0.0150(10) 0.0377(12) -0.0045(9) -0.0015(9) 0.0056(8)
C25 0.0315(11) 0.0244(10) 0.0212(10) 0.0017(8) 0.0120(8) 0.0008(9)
C40 0.0313(11) 0.0463(13) 0.0281(11) -0.0057(10) 0.0183(9) -0.0144(10)
C28 0.0283(10) 0.0228(10) 0.0280(10) -0.0058(8) 0.0126(9) -0.0027(8)
C32 0.0199(10) 0.0261(11) 0.0616(15) -0.0017(11) 0.0088(10) 0.0044(9)
C45 0.0279(11) 0.0438(13) 0.0244(11) -0.0086(10) -0.0093(9) -0.0027(10)
C16 0.0590(16) 0.0403(14) 0.0412(14) 0.0144(11) 0.0175(12) -0.0088(12)
C44 0.0349(12) 0.0358(13) 0.0397(13) 0.0166(11) -0.0145(10) -0.0001(10)

loop_
_atom_type_symbol
_atom_type_description
_atom_type_scat_dispersion_real
_atom_type_scat_dispersion_imag
_atom_type_scat_source
C C 0.0033 0.0016 'International Tables Vol C Tables 4.2.6.8 and 6.1.1.4'
H H 0.0000 0.0000 'International Tables Vol C Tables 4.2.6.8 and 6.1.1.4'
N N 0.0061 0.0033 'International Tables Vol C Tables 4.2.6.8 and 6.1.1.4'
O O 0.0106 0.0060 'International Tables Vol C Tables 4.2.6.8 and 6.1.1.4'
Nb Nb -2.0727 0.6215 'International Tables Vol C Tables 4.2.6.8 and 6.1.1.4'

loop_
_geom_angle_atom_site_label_1
_geom_angle_atom_site_label_2
_geom_angle_atom_site_label_3
_geom_angle
N3 Nb N4 110.95(7)
N3 Nb N2 97.22(6)
N4 Nb N2 104.10(6)
N3 Nb N1 137.94(6)
N4 Nb N1 109.77(6)
N2 Nb N1 82.70(5)
N3 Nb C41 82.74(6)
N4 Nb C41 94.96(6)
N2 Nb C41 159.46(6)
N1 Nb C41 83.73(5)
C37 O1 C40 116.39(16)
C1 N1 C18 116.96(13)
C1 N1 Nb 123.61(11)
C18 N1 Nb 119.01(10)
C30 N3 Nb 165.40(13)
C41 N5 C42 179.60(18)
C3 N2 C6 116.46(13)
C3 N2 Nb 124.86(11)
C6 N2 Nb 118.10(10)
C34 N4 Nb 160.92(13)
C3 C2 C1 129.10(16)
C3 C2 H2 115.5
C1 C2 H2 115.5
C23 C18 C19 121.10(15)
C23 C18 N1 118.85(14)
C19 C18 N1 120.01(14)
C8 C7 C6 118.18(15)
C8 C7 C12 119.16(15)
C6 C7 C12 122.65(15)
C22 C23 C18 118.61(16)
C22 C23 C27 120.10(15)
C18 C23 C27 121.27(15)
N1 C1 C2 124.50(15)
N1 C1 C5 120.02(15)
C2 C1 C5 115.42(15)
C21 C20 C19 121.38(16)
C21 C20 H20 119.3
C19 C20 H20 119.3
C3 C4 H4A 109.5
C3 C4 H4B 109.5
H4A C4 H4B 109.5
C3 C4 H4C 109.5
H4A C4 H4C 109.5
H4B C4 H4C 109.5
C37 C38 C39 119.52(16)
C37 C38 H38 120.2
C39 C38 H38 120.2
N4 C34 C39 119.97(16)
N4 C34 C35 122.85(15)
C39 C34 C35 117.17(16)
C38 C37 O1 124.69(16)
C38 C37 C36 119.81(16)
O1 C37 C36 115.51(16)
C20 C19 C18 117.94(15)
C20 C19 C24 119.17(15)
C18 C19 C24 122.89(15)
C7 C6 C11 120.85(15)
C7 C6 N2 120.73(15)
C11 C6 N2 118.41(14)
C19 C24 C25 111.60(14)
C19 C24 C26 111.67(14)
C25 C24 C26 109.28(15)
C19 C24 H24 108.1
C25 C24 H24 108.1
C26 C24 H24 108.1
C10 C11 C6 118.41(16)
C10 C11 C15 120.49(15)
C6 C11 C15 121.04(15)
N2 C3 C2 124.07(15)
N2 C3 C4 120.44(15)
C2 C3 C4 115.37(15)
C7 C12 C14 110.11(14)
C7 C12 C13 112.59(15)
C14 C12 C13 110.02(15)
C7 C12 H12 108.0
C14 C12 H12 108.0
C13 C12 H12 108.0
C1 C5 H5A 109.5
C1 C5 H5B 109.5
H5A C5 H5B 109.5
C1 C5 H5C 109.5
H5A C5 H5C 109.5
H5B C5 H5C 109.5
N3 C30 C31 109.50(14)
N3 C30 C32 109.38(15)
C31 C30 C32 110.72(16)
N3 C30 C33 108.68(15)
C31 C30 C33 109.25(16)
C32 C30 C33 109.27(17)
C9 C8 C7 121.68(16)
C9 C8 H8 119.2
C7 C8 H8 119.2
C38 C39 C34 121.94(17)
C38 C39 H39 119.0
C34 C39 H39 119.0
C27 C29 H29A 109.5
C27 C29 H29B 109.5
H29A C29 H29B 109.5
C27 C29 H29C 109.5
H29A C29 H29C 109.5
H29B C29 H29C 109.5
C21 C22 C23 120.93(16)
C21 C22 H22 119.5
C23 C22 H22 119.5
C42 C43 H43A 109.5
C42 C43 H43B 109.5
H43A C43 H43B 109.5
C42 C43 H43C 109.5
H43A C43 H43C 109.5
H43B C43 H43C 109.5
C22 C21 C20 120.01(16)
C22 C21 H21 120.0
C20 C21 H21 120.0
C15 C17 H17A 109.5
C15 C17 H17B 109.5
H17A C17 H17B 109.5
C15 C17 H17C 109.5
H17A C17 H17C 109.5
H17B C17 H17C 109.5
C35 C36 C37 120.19(17)
C35 C36 H36 119.9
C37 C36 H36 119.9
C24 C26 H26A 109.5
C24 C26 H26B 109.5
H26A C26 H26B 109.5
C24 C26 H26C 109.5
H26A C26 H26C 109.5
H26B C26 H26C 109.5
C16 C15 C11 113.56(17)
C16 C15 C17 110.04(18)
C11 C15 C17 112.77(16)
C16 C15 H15 106.7
C11 C15 H15 106.7
C17 C15 H15 106.7
N5 C42 C44 107.46(15)
N5 C42 C43 107.54(15)
C44 C42 C43 110.78(17)
N5 C42 C45 107.52(15)
C44 C42 C45 111.76(18)
C43 C42 C45 111.55(17)
C23 C27 C28 110.25(15)
C23 C27 C29 112.08(16)
C28 C27 C29 110.65(15)
C23 C27 H27 107.9
C28 C27 H27 107.9
C29 C27 H27 107.9
C8 C9 C10 119.44(16)
C8 C9 H9 120.3
C10 C9 H9 120.3
C9 C10 C11 121.29(16)
C9 C10 H10 119.4
C11 C10 H10 119.4
C12 C13 H13A 109.5
C12 C13 H13B 109.5
H13A C13 H13B 109.5
C12 C13 H13C 109.5
H13A C13 H13C 109.5
H13B C13 H13C 109.5
C36 C35 C34 121.35(16)
C36 C35 H35 119.3
C34 C35 H35 119.3
N5 C41 Nb 171.14(15)
C30 C33 H33A 109.5
C30 C33 H33B 109.5
H33A C33 H33B 109.5
C30 C33 H33C 109.5
H33A C33 H33C 109.5
H33B C33 H33C 109.5
C12 C14 H14A 109.5
C12 C14 H14B 109.5
H14A C14 H14B 109.5
C12 C14 H14C 109.5
H14A C14 H14C 109.5
H14B C14 H14C 109.5
C30 C31 H31A 109.5
C30 C31 H31B 109.5
H31A C31 H31B 109.5
C30 C31 H31C 109.5
H31A C31 H31C 109.5
H31B C31 H31C 109.5
C24 C25 H25A 109.5
C24 C25 H25B 109.5
H25A C25 H25B 109.5
C24 C25 H25C 109.5
H25A C25 H25C 109.5
H25B C25 H25C 109.5
O1 C40 H40A 109.5
O1 C40 H40B 109.5
H40A C40 H40B 109.5
O1 C40 H40C 109.5
H40A C40 H40C 109.5
H40B C40 H40C 109.5
C27 C28 H28A 109.5
C27 C28 H28B 109.5
H28A C28 H28B 109.5
C27 C28 H28C 109.5
H28A C28 H28C 109.5
H28B C28 H28C 109.5
C30 C32 H32A 109.5
C30 C32 H32B 109.5
H32A C32 H32B 109.5
C30 C32 H32C 109.5
H32A C32 H32C 109.5
H32B C32 H32C 109.5
C42 C45 H45A 109.5
C42 C45 H45B 109.5
H45A C45 H45B 109.5
C42 C45 H45C 109.5
H45A C45 H45C 109.5
H45B C45 H45C 109.5
C15 C16 H16A 109.5
C15 C16 H16B 109.5
H16A C16 H16B 109.5
C15 C16 H16C 109.5
H16A C16 H16C 109.5
H16B C16 H16C 109.5
C42 C44 H44A 109.5
C42 C44 H44B 109.5
H44A C44 H44B 109.5
C42 C44 H44C 109.5
H44A C44 H44C 109.5
H44B C44 H44C 109.5

loop_
_geom_bond_atom_site_label_1
_geom_bond_atom_site_label_2
_geom_bond_distance
Nb N3 1.8018(14)
Nb N4 1.8203(14)
Nb N2 2.1992(13)
Nb N1 2.2823(14)
Nb C41 2.2891(17)
O1 C37 1.384(2)
O1 C40 1.425(2)
N1 C1 1.329(2)
N1 C18 1.445(2)
N3 C30 1.449(2)
N5 C41 1.149(2)
N5 C42 1.467(2)
N2 C3 1.339(2)
N2 C6 1.447(2)
N4 C34 1.385(2)
C2 C3 1.394(2)
C2 C1 1.402(2)
C2 H2 0.9500
C18 C23 1.402(2)
C18 C19 1.409(2)
C7 C8 1.396(2)
C7 C6 1.404(2)
C7 C12 1.522(2)
C23 C22 1.396(2)
C23 C27 1.523(2)
C1 C5 1.515(2)
C20 C21 1.382(2)
C20 C19 1.396(2)
C20 H20 0.9500
C4 C3 1.512(2)
C4 H4A 0.9800
C4 H4B 0.9800
C4 H4C 0.9800
C38 C37 1.380(3)
C38 C39 1.391(2)
C38 H38 0.9500
C34 C39 1.394(2)
C34 C35 1.401(3)
C37 C36 1.391(3)
C19 C24 1.524(2)
C6 C11 1.411(2)
C24 C25 1.534(2)
C24 C26 1.535(2)
C24 H24 1.0000
C11 C10 1.393(2)
C11 C15 1.523(2)
C12 C14 1.531(2)
C12 C13 1.536(2)
C12 H12 1.0000
C5 H5A 0.9800
C5 H5B 0.9800
C5 H5C 0.9800
C30 C31 1.521(3)
C30 C32 1.524(3)
C30 C33 1.545(3)
C8 C9 1.381(2)
C8 H8 0.9500
C39 H39 0.9500
C29 C27 1.533(3)
C29 H29A 0.9800
C29 H29B 0.9800
C29 H29C 0.9800
C22 C21 1.380(3)
C22 H22 0.9500
C43 C42 1.522(3)
C43 H43A 0.9800
C43 H43B 0.9800
C43 H43C 0.9800
C21 H21 0.9500
C17 C15 1.527(3)
C17 H17A 0.9800
C17 H17B 0.9800
C17 H17C 0.9800
C36 C35 1.380(3)
C36 H36 0.9500
C26 H26A 0.9800
C26 H26B 0.9800
C26 H26C 0.9800
C15 C16 1.516(3)
C15 H15 1.0000
C42 C44 1.522(3)
C42 C45 1.526(3)
C27 C28 1.529(3)
C27 H27 1.0000
C9 C10 1.385(3)
C9 H9 0.9500
C10 H10 0.9500
C13 H13A 0.9800
C13 H13B 0.9800
C13 H13C 0.9800
C35 H35 0.9500
C33 H33A 0.9800
C33 H33B 0.9800
C33 H33C 0.9800
C14 H14A 0.9800
C14 H14B 0.9800
C14 H14C 0.9800
C31 H31A 0.9800
C31 H31B 0.9800
C31 H31C 0.9800
C25 H25A 0.9800
C25 H25B 0.9800
C25 H25C 0.9800
C40 H40A 0.9800
C40 H40B 0.9800
C40 H40C 0.9800
C28 H28A 0.9800
C28 H28B 0.9800
C28 H28C 0.9800
C32 H32A 0.9800
C32 H32B 0.9800
C32 H32C 0.9800
C45 H45A 0.9800
C45 H45B 0.9800
C45 H45C 0.9800
C16 H16A 0.9800
C16 H16B 0.9800
C16 H16C 0.9800
C44 H44A 0.9800
C44 H44B 0.9800
C44 H44C 0.9800
